data_1531630
loop_
_publ_author_name
'Kavun, V.Ya.'
'Laptash, N.M.'
'Bukvetskii, B.V.'
'Sergienko, S.S.'
'Maslenikova, I.G.'

_publ_section_title
;
 Structure and internal mobility of complex ions in ammonium
 pentafluorotitanate according to XRD and NMR data
;
_journal_name_full 'Zhurnal Strukturnoi Khimii (Issue-No. from 1981)'
_journal_page_first 921
_journal_page_last 927
_journal_volume 42
_journal_year 2001
_chemical_formula_sum 'F5 H4 N Ti'
_chemical_name_systematic '(N H4) (Ti F5)'
_space_group_IT_number 14
_symmetry_space_group_name_Hall '-P 2yn'
_symmetry_space_group_name_H-M 'P 1 21/n 1'
_cell_angle_alpha 90
_cell_angle_beta 110.538
_cell_angle_gamma 90
_cell_formula_units_Z 16
_cell_length_a 14.683
_cell_length_b 6.392
_cell_length_c 20.821
_cell_volume 1829.924
_citation_journal_id_ASTM ZSTKAI
_cod_data_source_file Kavun_ZSTKAI_2001_1256.cif
_cod_data_source_block H4F5N1Ti1
_cod_original_sg_symbol_Hall '-P 2ybc (x-z,y,z)'
_cod_original_formula_sum 'H4 F5 N1 Ti1'
_cod_database_code 1531630

loop_
_symmetry_equiv_pos_as_xyz
x,y,z
-x+1/2,y+1/2,-z+1/2
-x,-y,-z
x-1/2,-y-1/2,z-1/2

loop_
_atom_site_label
_atom_site_type_symbol
_atom_site_fract_x
_atom_site_fract_y
_atom_site_fract_z
_atom_site_occupancy
_atom_site_U_iso_or_equiv
F13 F-1 0.4827 0.3092 -0.0629 1 0.0
F1 F-1 0.8754 0.336 0.3012 1 0.0
F18 F-1 0.6492 0.0279 0.7895 1 0.0
N4 N-3 0.7222 0.782 0.0946 1 0.0
Ti2 Ti+4 0.8921 0.2336 0.0361 1 0.0
F20 F-1 0.658 0.3384 0.7079 1 0.0
F15 F-1 0.5945 -0.0286 -0.0571 1 0.0
N3 N-3 0.4597 0.7042 0.8443 1 0.0
N1 N-3 0.7727 0.7845 0.9052 1 0.0
F3 F-1 0.9035 0.5894 0.2116 1 0.0
F4 F-1 0.8349 0.0443 0.2048 1 0.0
F5 F-1 0.9988 0.2398 0.2366 1 0.0
F17 F-1 0.6051 0.5815 0.7881 1 0.0
F11 F-1 0.7499 0.1855 -0.0115 1 0.0
F10 F-1 0.909 0.1502 -0.0405 1 0.0
Ti3 Ti+4 0.6086 0.2481 -0.0353 1 0.0
F2 F-1 0.7369 0.4005 0.181 1 0.0
Ti1 Ti+4 0.8608 0.3177 0.2129 1 0.0
F12 F-1 0.6225 0.2017 0.0519 1 0.0
N2 N-3 0.5435 0.7941 0.6541 1 0.0
F9 F-1 0.8681 0.5045 0.0117 1 0.0
F7 F-1 0.0169 0.2803 0.0842 1 0.0
F14 F-1 0.6461 0.5202 -0.024 1 0.0
F19 F-1 0.7618 0.3547 0.8396 1 0.0
Ti4 Ti+4 0.6388 0.3055 0.7862 1 0.0
F6 F-1 0.8577 0.3125 0.1167 1 0.0
F16 F-1 0.6045 0.287 0.8696 1 0.0
F8 F-1 0.891 -0.0352 0.0664 1 0.0
